data_4512566
loop_
_publ_author_name
'Paraschiv, Carmen'
'Cucos, Andrei'
'Shova, Sergiu'
'Madalan, Augustin M.'
'Maxim, Catalin'
'Visinescu, Diana'
'Cojocaru, Bogdan'
'Parvulescu, Vasile I.'
'Andruh, Marius'

_publ_section_title
;
 New Zn(II) Coordination Polymers Constructed from Amino-Alcohols and
 Aromatic Dicarboxylic Acids: Synthesis, Structure, Photocatalytic
 Properties, and Solid-State Conversion to ZnO
;
_journal_issue 2
_journal_name_full 'Crystal Growth &amp; Design'
_journal_page_first 799
_journal_paper_doi 10.1021/cg501604c
_journal_volume 15
_journal_year 2015
_chemical_formula_moiety 'C36 H40 N2 O19 Zn5, 2.6(H2 O)'
_chemical_formula_sum 'C36 H45.2 N2 O21.6 Zn5'
_chemical_formula_weight 1178.39
_chemical_name_systematic
;
 ? 
;
_space_group_crystal_system triclinic
_space_group_IT_number 2
_space_group_name_Hall '-P 1'
_space_group_name_H-M_alt 'P -1'
_symmetry_space_group_name_Hall '-P 1'
_symmetry_space_group_name_H-M 'P -1'
_atom_sites_solution_hydrogens geom
_atom_sites_solution_primary direct
_atom_sites_solution_secondary difmap
_audit_creation_date 2014-08-03
_audit_creation_method
;
Olex2 1.2
(compiled 2014.07.22 svn.r2960 for OlexSys, GUI svn.r4862)
;
_cell_angle_alpha 76.057(11)
_cell_angle_beta 86.390(11)
_cell_angle_gamma 67.910(12)
_cell_formula_units_Z 2
_cell_length_a 13.6546(18)
_cell_length_b 14.2126(18)
_cell_length_c 14.6377(19)
_cell_measurement_reflns_used 2307
_cell_measurement_temperature 173.05(10)
_cell_measurement_theta_max 25.3130
_cell_measurement_theta_min 1.7830
_cell_volume 2553.4(6)
_computing_cell_refinement
;
CrysAlisPro, Agilent Technologies,
Version 1.171.36.32 (release 02-08-2013 CrysAlis171 .NET)
(compiled Aug  2 2013,16:46:58)
;
_computing_data_collection
;
CrysAlisPro, Agilent Technologies,
Version 1.171.36.32 (release 02-08-2013 CrysAlis171 .NET)
(compiled Aug  2 2013,16:46:58)
;
_computing_data_reduction
;
CrysAlisPro, Agilent Technologies,
Version 1.171.36.32 (release 02-08-2013 CrysAlis171 .NET)
(compiled Aug  2 2013,16:46:58)
;
_computing_molecular_graphics 'Olex2 (Dolomanov et al., 2009)'
_computing_publication_material 'Olex2 (Dolomanov et al., 2009)'
_computing_structure_refinement 'ShelXL (Sheldrick, 2008)'
_computing_structure_solution 'ShelXS (Sheldrick, 2008)'
_diffrn_ambient_temperature 173.05(10)
_diffrn_detector_area_resol_mean 16.1593
_diffrn_measured_fraction_theta_full 0.993
_diffrn_measured_fraction_theta_max 0.993
_diffrn_measurement_details
;
  1 omega  -24.00   21.00   1.0000   30.0000
omega____ theta____ kappa____ phi______ frames
    -      -13.9352  -99.0000  -90.0000 45

  2 omega   -7.00   23.00   1.0000   30.0000
omega____ theta____ kappa____ phi______ frames
    -      -13.9352  -99.0000    0.0000 30

  3 omega  -72.00  -37.00   1.0000   30.0000
omega____ theta____ kappa____ phi______ frames
    -      -13.9352 -178.0000 -150.0000 35

  4 omega    0.00   85.00   1.0000   30.0000
omega____ theta____ kappa____ phi______ frames
    -       16.3570   38.0000 -180.0000 85

  5 omega  -41.00   25.00   1.0000   30.0000
omega____ theta____ kappa____ phi______ frames
    -       16.3570  -57.0000    0.0000 66

  6 omega  -22.00   51.00   1.0000   30.0000
omega____ theta____ kappa____ phi______ frames
    -       16.3570  -99.0000 -120.0000 73

  7 omega   -4.00   39.00   1.0000   30.0000
omega____ theta____ kappa____ phi______ frames
    -       16.3570  -19.0000    0.0000 43
;
_diffrn_measurement_device_type 'Xcalibur, Eos'
_diffrn_measurement_method '\w scans'
_diffrn_orient_matrix_UB_11 0.0271212000
_diffrn_orient_matrix_UB_12 0.0172834000
_diffrn_orient_matrix_UB_13 0.0281102000
_diffrn_orient_matrix_UB_21 -0.0291944000
_diffrn_orient_matrix_UB_22 0.0525959000
_diffrn_orient_matrix_UB_23 -0.0231048000
_diffrn_orient_matrix_UB_31 -0.0394704000
_diffrn_orient_matrix_UB_32 0.0023098000
_diffrn_orient_matrix_UB_33 0.0342222000
_diffrn_radiation_monochromator graphite
_diffrn_radiation_type MoK\a
_diffrn_radiation_wavelength 0.71073
_diffrn_reflns_av_R_equivalents 0.0000
_diffrn_reflns_av_unetI/netI 0.1686
_diffrn_reflns_limit_h_max 16
_diffrn_reflns_limit_h_min -16
_diffrn_reflns_limit_k_max 16
_diffrn_reflns_limit_k_min -16
_diffrn_reflns_limit_l_max 17
_diffrn_reflns_limit_l_min -17
_diffrn_reflns_number 12760
_diffrn_reflns_theta_full 24.71
_diffrn_reflns_theta_max 24.71
_diffrn_reflns_theta_min 2.08
_diffrn_source 'Enhance (Mo) X-ray Source'
_exptl_absorpt_coefficient_mu 2.388
_exptl_absorpt_correction_T_max 1.00000
_exptl_absorpt_correction_T_min 0.82102
_exptl_absorpt_correction_type multi-scan
_exptl_absorpt_process_details
;
CrysAlisPro, Agilent Technologies,
Version 1.171.36.32 (release 02-08-2013 CrysAlis171 .NET)
(compiled Aug  2 2013,16:46:58)
Empirical absorption correction using spherical harmonics,
 implemented in SCALE3 ABSPACK scaling algorithm.
;
_exptl_crystal_colour 'clear light colourless'
_exptl_crystal_density_diffrn 1.533
_exptl_crystal_density_method 'not measured'
_exptl_crystal_description plate
_exptl_crystal_F_000 1196
_exptl_crystal_size_max 0.4
_exptl_crystal_size_mid 0.2
_exptl_crystal_size_min 0.02
_refine_diff_density_max 0.804
_refine_diff_density_min -0.968
_refine_diff_density_rms 0.159
_refine_ls_extinction_method none
_refine_ls_goodness_of_fit_ref 0.937
_refine_ls_hydrogen_treatment mixed
_refine_ls_matrix_type full
_refine_ls_number_parameters 619
_refine_ls_number_reflns 12782
_refine_ls_number_restraints 159
_refine_ls_restrained_S_all 0.939
_refine_ls_R_factor_all 0.1083
_refine_ls_R_factor_gt 0.0617
_refine_ls_shift/su_max 0.000
_refine_ls_shift/su_mean 0.000
_refine_ls_structure_factor_coef Fsqd
_refine_ls_weighting_details 'calc w=1/[\s^2^(Fo^2^)+(0.0633P)^2^+0.0000P] where P=(Fo^2^+2Fc^2^)/3'
_refine_ls_weighting_scheme calc
_refine_ls_wR_factor_gt 0.1299
_refine_ls_wR_factor_ref 0.1445
_reflns_number_gt 7884
_reflns_number_total 12782
_reflns_threshold_expression >2sigma(I)
_cod_data_source_file cg501604c_si_003.cif
_cod_data_source_block shi_2295_maan_twin1_hklf4
_cod_depositor_comments 'Adding full bibliography for 4512564--4512566.cif.'
_cod_original_formula_sum 'C36 H45.20 N2 O21.60 Zn5'
_cod_database_code 4512566
_chemical_oxdiff_formula 'C25 H30 N2 O8 Zn'
_chemical_oxdiff_usercomment TIFT
_olex2_refinement_description
;
1. Fixed Uiso
 At 1.2 times of:
  All C(H) groups, All C(H,H) groups
 At 1.5 times of:
  All O(H) groups, All O(H,H) groups
2. Restrained distances
 H9WA-H9WB
 1.45 with sigma of 0.01
 O9W-H9WB = O9W-H9WA
 0.86 with sigma of 0.01
 O7W-H7WB = O7W-H7WA
 0.86 with sigma of 0.01
 H7WA-H7WB
 1.45 with sigma of 0.01
 O8W-H8WA = O8W-H8WB
 0.86 with sigma of 0.01
 H8WA-H8WB
 1.45 with sigma of 0.01
 O8-H8
 0.85 with sigma of 0.01
 O18-H18
 0.85 with sigma of 0.01
 C18-H8
 1.919011 with sigma of 0.02
 Zn3-H8
 2.769068 with sigma of 0.02
 C35-H18
 1.887559 with sigma of 0.02
 Zn1-H18
 2.802417 with sigma of 0.02
3. Uiso/Uaniso restraints and constraints
Uanis(O5) \\sim Ueq: with sigma of 0.001 and sigma for terminal atoms of 0.002
Uanis(O1) \\sim Ueq, Uanis(C24) \\sim Ueq, Uanis(C15) \\sim Ueq, Uanis(C11)
\\sim Ueq, Uanis(C22) \\sim Ueq: with sigma of 0.005 and sigma for terminal
atoms of 0.01
Uanis(C15) \\sim Ueq, Uanis(O4) \\sim Ueq, Uanis(O9) \\sim Ueq: with sigma of
0.005 and sigma for terminal atoms of 0.01
Uanis(O9) \\sim Ueq: with sigma of 0.005 and sigma for terminal atoms of 0.01
Uanis(C11) \\sim Ueq, Uanis(O4) \\sim Ueq, Uanis(C15) \\sim Ueq, Uanis(C21)
\\sim Ueq, Uanis(C34) \\sim Ueq: with sigma of 0.01 and sigma for terminal
atoms of 0.02
Uanis(C13) \\sim Ueq: with sigma of 0.005 and sigma for terminal atoms of 0.01
Uanis(O9) \\sim Ueq, Uanis(O18) \\sim Ueq: with sigma of 0.005 and sigma for
terminal atoms of 0.01
Uanis(C1) \\sim Ueq, Uanis(C33) \\sim Ueq, Uanis(C21) \\sim Ueq, Uanis(C29)
\\sim Ueq: with sigma of 0.005 and sigma for terminal atoms of 0.01
Uanis(C31) \\sim Ueq: with sigma of 0.005 and sigma for terminal atoms of 0.01
Uanis(C9) \\sim Ueq: with sigma of 0.005 and sigma for terminal atoms of 0.01
4. Others
 Fixed Sof: O14W(0.15) H14A(0.15) H14B(0.15) O10W(0.25) H10A(0.25) H10B(0.25)
 O4W(0.25) H4WA(0.25) H4WB(0.25) O2W(0.25) H2WA(0.25) H2WB(0.25) O11W(0.15)
 H11A(0.15) H11B(0.15) O6W(0.25) H6WA(0.25) H6WB(0.25) O9W(0.25) H9WA(0.25)
 H9WB(0.25) O12W(0.15) H12A(0.15) H12B(0.15) O7W(0.15) H7WA(0.15) H7WB(0.15)
 O8W(0.1) H8WA(0.1) H8WB(0.1) O13W(0.25) H13A(0.25) H13B(0.25) O5W(0.25)
 H5WA(0.25) H5WB(0.25) O3W(0.15) H3WA(0.15) H3WB(0.15)
5.a Riding coordinates:
 O14W(H14A,H14B), O10W(H10A,H10B), O4W(H4WA,H4WB), O2W(H2WA,H2WB), O11W(H11A,
 H11B), O6W(H6WA,H6WB), O9W(H9WA,H9WB), O12W(H12A,H12B), O7W(H7WA,H7WB),
 O8W(H8WA,H8WB), O13W(H13A,H13B), O5W(H5WA,H5WB), O3W(H3WA,H3WB)
5.b Rotating group:
 O1W(H1WA,H1WB)
5.c Secondary CH2 refined with riding coordinates:
 C31(H31A,H31B), C21(H21A,H21B), C32(H32A,H32B), C18(H18A,H18B), C34(H34A,
 H34B), C16(H16A,H16B), C17(H17A,H17B), C20(H20A,H20B), C19(H19A,H19B),
 C35(H35A,H35B), C36(H36A,H36B), C33(H33A,H33B)
5.d Aromatic/amide H refined with riding coordinates:
 C10(H10), C7(H7), C25(H25), C5(H5), C28(H28), C29(H29), C3(H3), C12(H12),
 C4(H4), C27(H27), C14(H14), C13(H13)
;
_olex2_submission_special_instructions 'No special instructions were received'

loop_
_space_group_symop_id
_space_group_symop_operation_xyz
1 'x, y, z'
2 '-x, -y, -z'

loop_
_atom_site_label
_atom_site_type_symbol
_atom_site_fract_x
_atom_site_fract_y
_atom_site_fract_z
_atom_site_U_iso_or_equiv
_atom_site_adp_type
_atom_site_occupancy
_atom_site_calc_flag
_atom_site_disorder_assembly
_atom_site_disorder_group
_atom_site_refinement_flags_posn
_atom_site_refinement_flags_adp
Zn4 Zn 0.66531(7) 0.14237(7) 0.22925(6) 0.0121(2) Uani 1 d . . . .
Zn1 Zn 0.01581(7) 0.37062(7) 0.14125(6) 0.0120(2) Uani 1 d . . D .
Zn5 Zn 0.85043(7) 0.24347(7) 0.22410(6) 0.0123(2) Uani 1 d . . . .
Zn2 Zn 0.26143(7) 0.23310(7) 0.10812(6) 0.0117(2) Uani 1 d . . . .
Zn3 Zn 0.51164(7) 0.05299(7) 0.12742(6) 0.0120(2) Uani 1 d . . D .
O13 O 0.1827(4) 0.1815(4) 0.2239(3) 0.0165(13) Uani 1 d . . . .
O9 O 0.3618(4) 0.0773(4) 0.1002(4) 0.0137(13) Uani 1 d . . . U
O11 O 0.3559(4) 0.2845(4) 0.0075(4) 0.0169(13) Uani 1 d . . . .
O16 O 0.1512(4) 0.3853(4) 0.0916(3) 0.0113(12) Uani 1 d . . . .
O12 O 0.2576(4) 0.1854(4) 0.3551(4) 0.0229(14) Uani 1 d . . . .
O18 O -0.1024(4) 0.5114(4) 0.0817(4) 0.0217(14) Uani 1 d . . D U
H18 H -0.133(4) 0.548(3) 0.0292(14) 0.033 Uiso 1 d . . DR .
O17 O -0.0603(4) 0.3118(4) 0.2464(3) 0.0136(13) Uani 1 d . . . .
O15 O -0.0046(4) 0.2881(4) 0.0596(4) 0.0204(14) Uani 1 d . . . .
O10 O 0.5257(4) 0.1791(4) 0.0411(4) 0.0179(14) Uani 1 d . . . .
O5 O 0.9064(4) 0.1154(4) 0.1798(4) 0.0179(14) Uani 1 d . . . U
O4 O 0.5931(4) 0.2925(4) 0.1980(4) 0.0172(13) Uani 1 d . . . U
O14 O 0.1618(4) 0.2086(4) 0.0183(4) 0.0139(13) Uani 1 d . . . .
O8 O 0.6237(4) -0.0592(4) 0.0712(3) 0.0165(13) Uani 1 d . . D .
H8 H 0.637(4) -0.071(2) 0.0160(9) 0.025 Uiso 1 d . . DR .
O7 O 0.5526(4) 0.0901(4) 0.2414(3) 0.0146(13) Uani 1 d . . . .
O1 O 0.8110(4) 0.1959(4) 0.3554(4) 0.0180(13) Uani 1 d . . . U
O3 O 0.7260(4) 0.3487(4) 0.1527(4) 0.0188(14) Uani 1 d . . . .
O6 O 0.7706(4) 0.0789(4) 0.1440(4) 0.0207(14) Uani 1 d . . . .
O2 O 0.7362(4) 0.0806(4) 0.3529(4) 0.0225(14) Uani 1 d . . . .
N1 N 0.5078(5) -0.0812(5) 0.2324(4) 0.0134(16) Uani 1 d . . . .
C15 C 0.8681(6) 0.0615(6) 0.1496(5) 0.0103(18) Uani 1 d . . . U
C23 C 0.0670(7) 0.2268(6) 0.0163(5) 0.0152(19) Uani 1 d . . . .
O1W O 0.3567(4) 0.2567(4) 0.2067(4) 0.0191(13) Uani 1 d . . . .
H1WA H 0.4234 0.2305 0.1943 0.029 Uiso 1 d . . GR .
H1WB H 0.3480 0.2260 0.2639 0.029 Uiso 1 d . . GR .
N2 N 0.0265(5) 0.4590(5) 0.2380(4) 0.0163(16) Uani 1 d . . . .
C10 C 0.5826(6) 0.5504(6) 0.0830(5) 0.0125(19) Uani 1 d . . . .
H10 H 0.6545 0.5369 0.0761 0.015 Uiso 1 calc . . R .
C7 C 0.7967(6) -0.0189(6) 0.5407(5) 0.016(2) Uani 1 d . . . .
H7 H 0.7525 -0.0394 0.5110 0.019 Uiso 1 calc . . R .
C8 C 0.6299(7) 0.3615(7) 0.1625(6) 0.018(2) Uani 1 d . . . .
C31 C 0.1710(6) 0.4619(6) 0.1286(5) 0.0170(19) Uani 1 d . . . U
H31A H 0.1325 0.5312 0.0904 0.020 Uiso 1 calc . . R .
H31B H 0.2458 0.4497 0.1259 0.020 Uiso 1 calc . . R .
C25 C 0.0947(6) 0.0878(6) -0.0707(5) 0.0128(19) Uani 1 d . . . .
H25 H 0.1671 0.0677 -0.0611 0.015 Uiso 1 calc . . R .
C21 C 0.3373(6) -0.0106(6) 0.1477(6) 0.018(2) Uani 1 d . . . U
H21A H 0.3552 -0.0603 0.1083 0.021 Uiso 1 calc . . R .
H21B H 0.2618 0.0120 0.1577 0.021 Uiso 1 calc . . R .
C5 C 0.9027(6) -0.0423(6) 0.6737(5) 0.018(2) Uani 1 d . . . .
H5 H 0.9293 -0.0778 0.7345 0.022 Uiso 1 calc . . R .
C6 C 0.8331(6) -0.0697(6) 0.6321(5) 0.0147(19) Uani 1 d . . . .
C32 C 0.1363(6) 0.4559(7) 0.2304(6) 0.019(2) Uani 1 d . . . .
H32A H 0.1834 0.3917 0.2706 0.022 Uiso 1 calc . . R .
H32B H 0.1405 0.5141 0.2513 0.022 Uiso 1 calc . . R .
C18 C 0.6615(7) -0.1584(6) 0.1396(6) 0.023(2) Uani 1 d . . D .
H18A H 0.7130 -0.1589 0.1826 0.028 Uiso 1 calc . . R .
H18B H 0.6954 -0.2145 0.1078 0.028 Uiso 1 calc . . R .
C34 C -0.0794(6) 0.3608(6) 0.3250(5) 0.0171(19) Uani 1 d . . . U
H34A H -0.0798 0.3104 0.3829 0.021 Uiso 1 calc . . R .
H34B H -0.1479 0.4177 0.3163 0.021 Uiso 1 calc . . R .
C16 C 0.5358(6) 0.0277(6) 0.3275(5) 0.0158(19) Uani 1 d . . . .
H16A H 0.4627 0.0580 0.3446 0.019 Uiso 1 calc . . R .
H16B H 0.5803 0.0274 0.3767 0.019 Uiso 1 calc . . R .
C26 C 0.0561(6) 0.0323(6) -0.1169(5) 0.0116(18) Uani 1 d . . . .
C28 C -0.1188(6) 0.1504(7) -0.1023(6) 0.022(2) Uani 1 d . . . .
H28 H -0.1910 0.1745 -0.1159 0.026 Uiso 1 calc . . R .
C17 C 0.5600(7) -0.0825(7) 0.3208(5) 0.021(2) Uani 1 d . . . .
H17A H 0.5341 -0.1191 0.3755 0.025 Uiso 1 calc . . R .
H17B H 0.6359 -0.1188 0.3192 0.025 Uiso 1 calc . . R .
C29 C -0.0822(6) 0.2010(6) -0.0555(5) 0.015(2) Uani 1 d . . . U
H29 H -0.1296 0.2567 -0.0332 0.018 Uiso 1 calc . . R .
C2 C 0.8266(6) 0.0634(6) 0.4928(5) 0.019(2) Uani 1 d . . . .
C11 C 0.5089(6) 0.6508(6) 0.0483(5) 0.0114(18) Uani 1 d . . . U
C30 C 0.2054(6) 0.1526(6) 0.3113(6) 0.0144(19) Uani 1 d . . . .
C24 C 0.0255(6) 0.1717(6) -0.0398(5) 0.0120(18) Uani 1 d . . . U
C9 C 0.5500(6) 0.4725(6) 0.1266(5) 0.0135(19) Uani 1 d . . . U
C3 C 0.8949(6) 0.0908(6) 0.5367(5) 0.020(2) Uani 1 d . . . .
H3 H 0.9148 0.1457 0.5054 0.024 Uiso 1 calc . . R .
C12 C 0.4028(6) 0.6715(6) 0.0603(6) 0.017(2) Uani 1 d . . . .
H12 H 0.3529 0.7380 0.0368 0.021 Uiso 1 calc . . R .
C4 C 0.9333(6) 0.0379(6) 0.6253(5) 0.019(2) Uani 1 d . . . .
H4 H 0.9807 0.0559 0.6537 0.022 Uiso 1 calc . . R .
C27 C -0.0513(6) 0.0626(7) -0.1309(5) 0.018(2) Uani 1 d . . . .
H27 H -0.0779 0.0248 -0.1591 0.022 Uiso 1 calc . . R .
C20 C 0.3965(6) -0.0645(6) 0.2426(5) 0.016(2) Uani 1 d . . . .
H20A H 0.3666 -0.0217 0.2875 0.020 Uiso 1 calc . . R .
H20B H 0.3888 -0.1311 0.2666 0.020 Uiso 1 calc . . R .
C14 C 0.4440(6) 0.4927(6) 0.1398(6) 0.022(2) Uani 1 d . . . .
H14 H 0.4218 0.4391 0.1702 0.026 Uiso 1 calc . . R .
C19 C 0.5674(7) -0.1746(6) 0.1945(6) 0.021(2) Uani 1 d . . . .
H19A H 0.5214 -0.1849 0.1532 0.026 Uiso 1 calc . . R .
H19B H 0.5926 -0.2363 0.2458 0.026 Uiso 1 calc . . R .
C35 C -0.1445(7) 0.5731(7) 0.1508(6) 0.026(2) Uani 1 d . . D .
H35A H -0.1908 0.5458 0.1923 0.031 Uiso 1 calc . . R .
H35B H -0.1849 0.6451 0.1197 0.031 Uiso 1 calc . . R .
C36 C -0.0543(6) 0.5673(6) 0.2055(6) 0.020(2) Uani 1 d . . . .
H36A H -0.0810 0.5954 0.2602 0.023 Uiso 1 calc . . R .
H36B H -0.0200 0.6111 0.1670 0.023 Uiso 1 calc . . R .
C1 C 0.7874(6) 0.1188(6) 0.3924(5) 0.018(2) Uani 1 d . . . U
C22 C 0.4540(6) 0.2651(6) 0.0035(5) 0.012(2) Uani 1 d . . . U
C33 C 0.0059(6) 0.4018(6) 0.3314(5) 0.021(2) Uani 1 d . . . U
H33A H -0.0151 0.4482 0.3741 0.025 Uiso 1 calc . . R .
H33B H 0.0704 0.3439 0.3570 0.025 Uiso 1 calc . . R .
C13 C 0.3719(6) 0.5909(6) 0.1083(6) 0.017(2) Uani 1 d . . . U
H13 H 0.3006 0.6043 0.1192 0.021 Uiso 1 calc . . R .
O14W O 0.897(4) 0.789(4) 0.409(3) 0.051(13) Uiso 0.15 d A 2 . .
H14A H 0.9517 0.7855 0.4368 0.076 Uiso 0.15 d A 2 R .
H14B H 0.9040 0.8054 0.3496 0.076 Uiso 0.15 d A 2 R .
O10W O 0.5623(16) 0.6902(16) 0.5019(14) 0.020(5) Uiso 0.25 d B 1 . .
H10A H 0.5683 0.6513 0.4643 0.030 Uiso 0.25 d B 1 R .
H10B H 0.6202 0.6986 0.5054 0.030 Uiso 0.25 d B 1 R .
O4W O 0.248(2) 0.244(2) 0.5172(19) 0.033(8) Uiso 0.25 d C 2 . .
H4WA H 0.2404 0.2247 0.4688 0.050 Uiso 0.25 d C 2 R .
H4WB H 0.1936 0.2963 0.5235 0.050 Uiso 0.25 d C 2 R .
O2W O 0.073(2) 0.218(2) 0.657(2) 0.059(9) Uiso 0.25 d D 1 . .
H2WA H 0.0076 0.2359 0.6463 0.088 Uiso 0.25 d D 1 R .
H2WB H 0.0865 0.2004 0.7156 0.088 Uiso 0.25 d D 1 R .
O11W O 0.782(3) 0.597(3) 0.435(2) 0.030(10) Uiso 0.15 d . . . .
H11A H 0.7825 0.5493 0.4100 0.045 Uiso 0.15 d . . R .
H11B H 0.8428 0.6011 0.4321 0.045 Uiso 0.15 d . . R .
O6W O 0.135(2) 0.567(2) 0.4379(18) 0.057(8) Uiso 0.25 d . . . .
H6WA H 0.1976 0.5657 0.4428 0.086 Uiso 0.25 d . . R .
H6WB H 0.0907 0.6252 0.4454 0.086 Uiso 0.25 d . . R .
O9W O 0.523(2) 0.708(2) 0.579(2) 0.068(9) Uiso 0.25 d E 2 D .
H9WA H 0.4715 0.7280 0.5389 0.103 Uiso 0.25 d E 2 DR .
H9WB H 0.5676 0.6446 0.5884 0.103 Uiso 0.25 d E 2 DR .
O12W O 0.906(3) 0.709(3) 0.385(3) 0.015(10) Uiso 0.15 d F 4 . .
H12A H 0.9635 0.6660 0.4133 0.023 Uiso 0.15 d F 4 R .
H12B H 0.8543 0.6959 0.4140 0.023 Uiso 0.15 d F 4 R .
O7W O 0.404(3) 0.475(4) 0.649(3) 0.049(13) Uiso 0.15 d G 1 D .
H7WA H 0.3819 0.4463 0.6133 0.073 Uiso 0.15 d G 1 DR .
H7WB H 0.3787 0.5426 0.6327 0.073 Uiso 0.15 d G 1 DR .
O8W O 0.427(5) 0.423(5) 0.612(4) 0.030(16) Uiso 0.10 d H 2 D .
H8WA H 0.3643 0.4700 0.5993 0.045 Uiso 0.10 d H 2 DR .
H8WB H 0.4582 0.4513 0.6376 0.045 Uiso 0.10 d H 2 DR .
O13W O 0.949(2) 0.674(2) 0.4029(19) 0.031(7) Uiso 0.25 d I 3 . .
H13A H 0.9362 0.7194 0.4356 0.047 Uiso 0.25 d I 3 R .
H13B H 0.9434 0.7046 0.3447 0.047 Uiso 0.25 d I 3 R .
O5W O 0.257(2) 0.292(2) 0.4919(18) 0.034(7) Uiso 0.25 d J 3 . .
H5WA H 0.2291 0.2952 0.5452 0.051 Uiso 0.25 d J 3 R .
H5WB H 0.3167 0.2982 0.4929 0.051 Uiso 0.25 d J 3 R .
O3W O 0.212(3) 0.220(3) 0.534(2) 0.011(9) Uiso 0.15 d K 1 . .
H3WA H 0.2115 0.2342 0.4744 0.016 Uiso 0.15 d K 1 R .
H3WB H 0.2695 0.1694 0.5555 0.016 Uiso 0.15 d K 1 R .

loop_
_atom_site_aniso_label
_atom_site_aniso_U_11
_atom_site_aniso_U_22
_atom_site_aniso_U_33
_atom_site_aniso_U_23
_atom_site_aniso_U_13
_atom_site_aniso_U_12
Zn4 0.0111(5) 0.0092(5) 0.0142(5) 0.0005(4) -0.0016(4) -0.0035(4)
Zn1 0.0116(5) 0.0123(5) 0.0140(5) -0.0046(4) 0.0036(4) -0.0060(5)
Zn5 0.0123(5) 0.0093(5) 0.0145(5) -0.0006(4) -0.0019(4) -0.0042(5)
Zn2 0.0099(5) 0.0094(5) 0.0142(5) -0.0009(4) 0.0006(4) -0.0032(4)
Zn3 0.0109(5) 0.0089(5) 0.0141(5) 0.0007(4) -0.0005(4) -0.0032(4)
O13 0.019(3) 0.022(3) 0.004(3) 0.005(3) -0.001(2) -0.007(3)
O9 0.016(2) 0.009(2) 0.020(2) -0.0059(19) -0.0034(19) -0.0076(19)
O11 0.009(3) 0.014(3) 0.019(3) 0.003(3) 0.006(3) 0.000(3)
O16 0.011(3) 0.003(3) 0.017(3) -0.001(2) -0.002(2) 0.001(3)
O12 0.029(3) 0.029(4) 0.020(3) -0.002(3) -0.003(3) -0.022(3)
O18 0.022(3) 0.021(3) 0.010(3) 0.001(2) -0.006(2) 0.004(2)
O17 0.015(3) 0.015(3) 0.015(3) -0.006(3) 0.001(2) -0.008(3)
O15 0.018(3) 0.019(4) 0.026(3) -0.011(3) 0.001(3) -0.006(3)
O10 0.015(3) 0.011(3) 0.020(3) 0.011(3) 0.001(3) -0.005(3)
O5 0.0183(16) 0.0176(16) 0.0186(16) -0.0052(10) -0.0005(9) -0.0067(10)
O4 0.017(3) 0.005(3) 0.028(3) 0.001(2) 0.003(2) -0.005(2)
O14 0.004(3) 0.018(3) 0.021(3) -0.008(3) -0.004(2) -0.003(3)
O8 0.026(3) 0.011(3) 0.009(3) -0.005(3) 0.006(3) -0.001(3)
O7 0.018(3) 0.016(3) 0.007(3) 0.001(2) 0.000(2) -0.006(3)
O1 0.024(3) 0.013(3) 0.015(3) 0.004(2) 0.000(2) -0.008(2)
O3 0.009(3) 0.013(3) 0.026(3) 0.009(3) -0.009(3) -0.001(3)
O6 0.010(3) 0.026(4) 0.023(3) -0.011(3) 0.003(3) -0.001(3)
O2 0.026(3) 0.026(4) 0.018(3) 0.006(3) -0.011(3) -0.019(3)
N1 0.012(4) 0.006(4) 0.019(4) -0.002(3) -0.006(3) 0.001(3)
C15 0.011(3) 0.010(3) 0.011(3) -0.003(2) -0.002(2) -0.004(2)
C23 0.026(5) 0.004(4) 0.011(5) -0.001(4) -0.008(4) 0.000(4)
O1W 0.008(3) 0.016(3) 0.027(3) -0.002(3) 0.002(3) 0.000(3)
N2 0.018(4) 0.019(4) 0.013(4) 0.000(3) 0.007(3) -0.011(4)
C10 0.008(4) 0.017(5) 0.019(5) -0.014(4) 0.006(4) -0.008(4)
C7 0.014(5) 0.018(5) 0.015(5) 0.002(4) -0.004(4) -0.007(4)
C8 0.021(5) 0.024(5) 0.011(5) -0.005(4) 0.001(4) -0.009(5)
C31 0.017(4) 0.014(4) 0.022(4) -0.004(3) 0.004(3) -0.009(3)
C25 0.009(4) 0.011(5) 0.015(5) -0.002(4) -0.001(4) 0.000(4)
C21 0.016(3) 0.014(3) 0.028(4) -0.005(3) 0.008(3) -0.010(3)
C5 0.016(5) 0.029(5) 0.011(4) 0.000(4) -0.003(4) -0.013(4)
C6 0.016(5) 0.015(5) 0.015(5) -0.006(4) 0.007(4) -0.008(4)
C32 0.011(5) 0.020(5) 0.028(5) -0.009(4) -0.003(4) -0.007(4)
C18 0.031(6) 0.016(5) 0.017(5) -0.004(4) -0.002(4) -0.002(5)
C34 0.024(5) 0.017(4) 0.019(4) -0.012(4) 0.003(4) -0.013(4)
C16 0.015(5) 0.013(5) 0.018(5) -0.002(4) 0.000(4) -0.005(4)
C26 0.008(4) 0.009(4) 0.012(4) -0.004(4) -0.003(4) 0.004(4)
C28 0.012(5) 0.027(5) 0.028(5) -0.018(5) -0.009(4) -0.001(4)
C17 0.021(5) 0.031(6) 0.013(5) -0.007(4) 0.002(4) -0.011(5)
C29 0.013(4) 0.020(4) 0.009(3) -0.006(3) 0.001(3) -0.001(3)
C2 0.011(5) 0.015(5) 0.017(5) 0.008(4) -0.001(4) 0.003(4)
C11 0.008(3) 0.011(3) 0.013(3) -0.004(3) 0.002(3) -0.001(3)
C30 0.013(5) 0.003(4) 0.024(5) -0.001(4) 0.003(4) 0.000(4)
C24 0.013(4) 0.014(4) 0.007(3) -0.003(3) 0.001(3) -0.002(3)
C9 0.017(4) 0.010(4) 0.014(4) -0.008(3) 0.001(3) -0.003(3)
C3 0.033(6) 0.023(5) 0.014(5) -0.003(4) -0.001(4) -0.022(5)
C12 0.008(4) 0.014(5) 0.029(5) -0.003(4) 0.003(4) -0.006(4)
C4 0.015(5) 0.031(6) 0.019(5) -0.004(4) 0.001(4) -0.020(5)
C27 0.011(5) 0.033(6) 0.016(5) -0.014(4) 0.004(4) -0.010(4)
C20 0.014(5) 0.013(5) 0.020(5) 0.007(4) 0.003(4) -0.009(4)
C14 0.020(5) 0.014(5) 0.025(5) 0.007(4) -0.004(4) -0.005(4)
C19 0.027(6) 0.009(5) 0.025(5) 0.001(4) -0.003(4) -0.006(5)
C35 0.021(5) 0.026(6) 0.021(5) 0.004(5) 0.002(4) -0.004(5)
C36 0.025(5) 0.014(5) 0.017(5) -0.005(4) 0.006(4) -0.005(5)
C1 0.011(4) 0.023(4) 0.017(4) -0.004(3) 0.001(3) -0.006(3)
C22 0.011(4) 0.013(4) 0.012(4) -0.004(3) 0.000(3) -0.004(3)
C33 0.028(4) 0.020(4) 0.019(4) -0.012(3) 0.000(3) -0.010(3)
C13 0.006(3) 0.018(4) 0.023(4) 0.003(3) 0.001(3) -0.004(3)

loop_
_atom_type_symbol
_atom_type_description
_atom_type_scat_dispersion_real
_atom_type_scat_dispersion_imag
_atom_type_scat_source
C C 0.0033 0.0016 'International Tables Vol C Tables 4.2.6.8 and 6.1.1.4'
H H 0.0000 0.0000 'International Tables Vol C Tables 4.2.6.8 and 6.1.1.4'
N N 0.0061 0.0033 'International Tables Vol C Tables 4.2.6.8 and 6.1.1.4'
O O 0.0106 0.0060 'International Tables Vol C Tables 4.2.6.8 and 6.1.1.4'
Zn Zn 0.2839 1.4301 'International Tables Vol C Tables 4.2.6.8 and 6.1.1.4'

loop_
_geom_angle_atom_site_label_1
_geom_angle_atom_site_label_2
_geom_angle_atom_site_label_3
_geom_angle
_geom_angle_site_symmetry_1
_geom_angle_site_symmetry_3
O4 Zn4 O6 118.5(2) . .
O4 Zn4 O2 116.2(2) . .
O7 Zn4 O4 104.0(2) . .
O7 Zn4 O6 110.6(2) . .
O7 Zn4 O2 102.4(2) . .
O6 Zn4 O2 104.1(2) . .
O16 Zn1 O18 105.2(2) . .
O16 Zn1 N2 84.7(2) . .
O18 Zn1 N2 81.5(2) . .
O17 Zn1 O16 148.7(2) . .
O17 Zn1 O18 101.1(2) . .
O17 Zn1 N2 82.7(2) . .
O15 Zn1 O16 100.4(2) . .
O15 Zn1 O18 97.7(2) . .
O15 Zn1 O17 92.4(2) . .
O15 Zn1 N2 174.9(2) . .
O17 Zn5 O5 121.4(2) 1_655 .
O17 Zn5 O1 100.0(2) 1_655 .
O17 Zn5 O3 107.9(2) 1_655 .
O5 Zn5 O1 103.1(2) . .
O5 Zn5 O3 113.5(2) . .
O3 Zn5 O1 109.4(2) . .
O13 Zn2 O9 93.3(2) . .
O13 Zn2 O16 90.7(2) . .
O13 Zn2 O14 89.5(2) . .
O13 Zn2 O1W 87.1(2) . .
O9 Zn2 O1W 98.67(19) . .
O11 Zn2 O13 171.3(2) . .
O11 Zn2 O9 86.8(2) . .
O11 Zn2 O16 90.8(2) . .
O11 Zn2 O14 99.17(19) . .
O11 Zn2 O1W 84.3(2) . .
O16 Zn2 O9 169.01(18) . .
O16 Zn2 O14 87.6(2) . .
O16 Zn2 O1W 91.73(19) . .
O14 Zn2 O9 82.22(19) . .
O14 Zn2 O1W 176.5(2) . .
O9 Zn3 O10 100.8(2) . .
O9 Zn3 O8 115.8(2) . .
O9 Zn3 O7 121.2(2) . .
O9 Zn3 N1 84.5(2) . .
O10 Zn3 O8 98.6(2) . .
O10 Zn3 O7 91.5(2) . .
O10 Zn3 N1 173.3(2) . .
O8 Zn3 N1 82.6(2) . .
O7 Zn3 O8 118.7(2) . .
O7 Zn3 N1 82.2(2) . .
C30 O13 Zn2 132.1(5) . .
Zn3 O9 Zn2 109.9(2) . .
C21 O9 Zn2 121.3(5) . .
C21 O9 Zn3 110.5(4) . .
C22 O11 Zn2 133.5(5) . .
Zn1 O16 Zn2 105.5(2) . .
C31 O16 Zn1 110.1(4) . .
C31 O16 Zn2 121.8(4) . .
Zn1 O18 H18 141.8(18) . .
C35 O18 Zn1 110.9(4) . .
C35 O18 H18 107.2(17) . .
Zn5 O17 Zn1 120.8(3) 1_455 .
C34 O17 Zn1 114.5(4) . .
C34 O17 Zn5 119.7(4) . 1_455
C23 O15 Zn1 127.4(5) . .
C22 O10 Zn3 129.0(5) . .
C15 O5 Zn5 135.7(5) . .
C8 O4 Zn4 128.7(5) . .
C23 O14 Zn2 133.2(5) . .
Zn3 O8 H8 136(2) . .
C18 O8 Zn3 110.9(4) . .
C18 O8 H8 108.3(18) . .
Zn4 O7 Zn3 118.1(2) . .
C16 O7 Zn4 121.5(4) . .
C16 O7 Zn3 112.5(4) . .
C1 O1 Zn5 130.3(5) . .
C8 O3 Zn5 130.0(5) . .
C15 O6 Zn4 125.0(5) . .
C1 O2 Zn4 125.7(5) . .
C17 N1 Zn3 106.7(4) . .
C20 N1 Zn3 105.1(4) . .
C20 N1 C17 113.2(6) . .
C20 N1 C19 112.3(6) . .
C19 N1 Zn3 106.7(5) . .
C19 N1 C17 112.1(6) . .
O5 C15 O6 125.2(8) . .
O5 C15 C26 117.6(7) . 2_655
O6 C15 C26 117.2(7) . 2_655
O15 C23 C24 114.4(8) . .
O14 C23 O15 126.5(7) . .
O14 C23 C24 119.1(7) . .
Zn2 O1W H1WA 110.4 . .
Zn2 O1W H1WB 110.3 . .
H1WA O1W H1WB 108.2 . .
C32 N2 Zn1 104.5(5) . .
C32 N2 C36 112.7(6) . .
C32 N2 C33 112.9(6) . .
C36 N2 Zn1 107.0(5) . .
C33 N2 Zn1 104.9(4) . .
C33 N2 C36 114.0(6) . .
C11 C10 H10 119.9 . .
C9 C10 H10 119.9 . .
C9 C10 C11 120.2(7) . .
C6 C7 H7 120.1 . .
C6 C7 C2 119.8(7) . .
C2 C7 H7 120.1 . .
O4 C8 O3 126.8(8) . .
O4 C8 C9 116.8(7) . .
O3 C8 C9 116.4(7) . .
O16 C31 H31A 109.5 . .
O16 C31 H31B 109.5 . .
O16 C31 C32 110.6(6) . .
H31A C31 H31B 108.1 . .
C32 C31 H31A 109.5 . .
C32 C31 H31B 109.5 . .
C26 C25 H25 120.0 . .
C24 C25 H25 120.0 . .
C24 C25 C26 119.9(7) . .
O9 C21 H21A 109.1 . .
O9 C21 H21B 109.1 . .
O9 C21 C20 112.4(6) . .
H21A C21 H21B 107.8 . .
C20 C21 H21A 109.1 . .
C20 C21 H21B 109.1 . .
C6 C5 H5 119.9 . .
C6 C5 C4 120.1(7) . .
C4 C5 H5 119.9 . .
C7 C6 C30 121.0(7) . 2_656
C5 C6 C7 119.6(7) . .
C5 C6 C30 119.3(7) . 2_656
N2 C32 C31 110.2(6) . .
N2 C32 H32A 109.6 . .
N2 C32 H32B 109.6 . .
C31 C32 H32A 109.6 . .
C31 C32 H32B 109.6 . .
H32A C32 H32B 108.1 . .
O8 C18 H18A 109.9 . .
O8 C18 H18B 109.9 . .
O8 C18 C19 108.9(6) . .
H18A C18 H18B 108.3 . .
C19 C18 H18A 109.9 . .
C19 C18 H18B 109.9 . .
O17 C34 H34A 109.8 . .
O17 C34 H34B 109.8 . .
O17 C34 C33 109.3(6) . .
H34A C34 H34B 108.3 . .
C33 C34 H34A 109.8 . .
C33 C34 H34B 109.8 . .
O7 C16 H16A 109.3 . .
O7 C16 H16B 109.3 . .
O7 C16 C17 111.7(6) . .
H16A C16 H16B 107.9 . .
C17 C16 H16A 109.3 . .
C17 C16 H16B 109.3 . .
C25 C26 C15 120.2(7) . 2_655
C27 C26 C15 120.1(7) . 2_655
C27 C26 C25 119.7(8) . .
C29 C28 H28 119.4 . .
C29 C28 C27 121.2(8) . .
C27 C28 H28 119.4 . .
N1 C17 H17A 109.8 . .
N1 C17 H17B 109.8 . .
C16 C17 N1 109.3(6) . .
C16 C17 H17A 109.8 . .
C16 C17 H17B 109.8 . .
H17A C17 H17B 108.3 . .
C28 C29 H29 119.5 . .
C28 C29 C24 121.0(8) . .
C24 C29 H29 119.5 . .
C7 C2 C1 120.0(7) . .
C3 C2 C7 119.4(7) . .
C3 C2 C1 120.6(7) . .
C10 C11 C22 119.6(7) . 2_665
C12 C11 C10 120.0(7) . .
C12 C11 C22 120.4(7) . 2_665
O13 C30 C6 116.4(7) . 2_656
O12 C30 O13 126.3(7) . .
O12 C30 C6 117.3(7) . 2_656
C25 C24 C23 119.8(7) . .
C25 C24 C29 119.2(7) . .
C29 C24 C23 121.0(8) . .
C10 C9 C8 120.6(7) . .
C10 C9 C14 120.2(8) . .
C14 C9 C8 119.2(7) . .
C2 C3 H3 119.8 . .
C4 C3 C2 120.4(7) . .
C4 C3 H3 119.8 . .
C11 C12 H12 120.8 . .
C11 C12 C13 118.5(8) . .
C13 C12 H12 120.8 . .
C5 C4 H4 119.7 . .
C3 C4 C5 120.6(7) . .
C3 C4 H4 119.7 . .
C26 C27 C28 118.9(8) . .
C26 C27 H27 120.6 . .
C28 C27 H27 120.6 . .
N1 C20 C21 110.2(6) . .
N1 C20 H20A 109.6 . .
N1 C20 H20B 109.6 . .
C21 C20 H20A 109.6 . .
C21 C20 H20B 109.6 . .
H20A C20 H20B 108.1 . .
C9 C14 H14 120.0 . .
C13 C14 C9 120.0(7) . .
C13 C14 H14 120.0 . .
N1 C19 C18 109.3(6) . .
N1 C19 H19A 109.8 . .
N1 C19 H19B 109.8 . .
C18 C19 H19A 109.8 . .
C18 C19 H19B 109.8 . .
H19A C19 H19B 108.3 . .
O18 C35 H35A 110.2 . .
O18 C35 H35B 110.2 . .
O18 C35 C36 107.7(7) . .
H35A C35 H35B 108.5 . .
C36 C35 H35A 110.2 . .
C36 C35 H35B 110.2 . .
N2 C36 H36A 108.7 . .
N2 C36 H36B 108.7 . .
C35 C36 N2 114.1(7) . .
C35 C36 H36A 108.7 . .
C35 C36 H36B 108.7 . .
H36A C36 H36B 107.6 . .
O1 C1 O2 126.2(7) . .
O1 C1 C2 117.0(7) . .
O2 C1 C2 116.8(7) . .
O11 C22 O10 125.3(7) . .
O11 C22 C11 118.9(7) . 2_665
O10 C22 C11 115.8(7) . 2_665
N2 C33 C34 111.5(6) . .
N2 C33 H33A 109.3 . .
N2 C33 H33B 109.3 . .
C34 C33 H33A 109.3 . .
C34 C33 H33B 109.3 . .
H33A C33 H33B 108.0 . .
C12 C13 H13 119.4 . .
C14 C13 C12 121.1(7) . .
C14 C13 H13 119.4 . .
H14A O14W H14B 109.4 . .
H14A O14W H13A 71.4 . .
H14B O14W H13A 112.5 . .
H10A O10W H10B 109.5 . .
H10A O10W H9WA 118.2 . .
H10A O10W H9WB 114.4 . .
H10B O10W H9WA 132.2 . .
H10B O10W H9WB 92.8 . .
H9WA O10W H9WB 70.5 . .
H4WA O4W H4WB 109.5 . .
H4WA O4W H5WA 146.0 . .
H4WA O4W H5WB 106.7 . .
H4WA O4W H3WA 24.7 . .
H4WA O4W H3WB 89.3 . .
H4WB O4W H5WA 40.2 . .
H4WB O4W H5WB 97.2 . .
H4WB O4W H3WA 88.0 . .
H4WB O4W H3WB 126.9 . .
H5WA O4W H5WB 71.5 . .
H5WA O4W H3WA 127.9 . .
H5WA O4W H3WB 120.2 . .
H5WB O4W H3WA 123.0 . .
H5WB O4W H3WB 125.1 . .
H3WA O4W H3WB 92.7 . .
H2WA O2W H2WB 109.5 . .
H11A O11W H11B 109.4 . .
H6WA O6W H6WB 109.5 . .
H9WA O9W H9WB 119.0 . .
H14B O12W H12A 114.1 . .
H14B O12W H12B 123.5 . .
H14B O12W H13A 78.8 . .
H14B O12W H13B 74.0 . .
H12A O12W H12B 109.5 . .
H12A O12W H13A 56.0 . .
H12A O12W H13B 78.4 . .
H12B O12W H13A 98.2 . .
H12B O12W H13B 150.6 . .
H13A O12W H13B 109.0 . .
H7WA O7W H7WB 114.1 . .
H7WA O7W H8WA 21.4 . .
H7WA O7W H8WB 93.4 . .
H7WB O7W H8WA 92.7 . .
H7WB O7W H8WB 115.2 . .
H8WA O7W H8WB 104.8 . .
H7WA O8W H8WA 17.4 . .
H7WA O8W H8WB 107.1 . .
H8WA O8W H8WB 103.5 . .
H12A O13W H12B 131.8 . .
H12A O13W H13A 80.9 . .
H12A O13W H13B 132.5 . .
H12B O13W H13A 79.4 . .
H12B O13W H13B 95.5 . .
H13A O13W H13B 109.5 . .
H4WA O5W H4WB 80.0 . .
H4WA O5W H5WA 105.3 . .
H4WA O5W H5WB 126.3 . .
H4WA O5W H3WA 17.0 . .
H4WB O5W H5WA 37.8 . .
H4WB O5W H5WB 146.7 . .
H4WB O5W H3WA 64.0 . .
H5WA O5W H5WB 109.5 . .
H5WA O5W H3WA 93.5 . .
H5WB O5W H3WA 143.3 . .
H4WA O3W H4WB 87.8 . .
H4WA O3W H5WA 93.8 . .
H4WA O3W H3WA 21.4 . .
H4WA O3W H3WB 89.9 . .
H4WB O3W H5WA 28.4 . .
H4WB O3W H3WA 82.0 . .
H4WB O3W H3WB 129.8 . .
H5WA O3W H3WA 97.6 . .
H5WA O3W H3WB 102.0 . .
H3WA O3W H3WB 109.5 . .

loop_
_geom_bond_atom_site_label_1
_geom_bond_atom_site_label_2
_geom_bond_distance
_geom_bond_site_symmetry_2
Zn4 O4 1.934(5) .
Zn4 O7 1.928(5) .
Zn4 O6 1.943(5) .
Zn4 O2 1.950(5) .
Zn1 O16 2.009(5) .
Zn1 O18 2.068(5) .
Zn1 O17 1.995(5) .
Zn1 O15 1.960(6) .
Zn1 N2 2.151(7) .
Zn5 O17 1.905(5) 1_655
Zn5 O5 1.943(6) .
Zn5 O1 1.990(5) .
Zn5 O3 1.943(5) .
Zn2 O13 2.081(5) .
Zn2 O9 2.149(5) .
Zn2 O11 2.078(5) .
Zn2 O16 2.085(5) .
Zn2 O14 2.123(5) .
Zn2 O1W 2.164(5) .
Zn3 O9 1.991(5) .
Zn3 O10 1.996(5) .
Zn3 O8 2.049(5) .
Zn3 O7 2.033(5) .
Zn3 N1 2.157(6) .
O13 C30 1.266(9) .
O9 C21 1.422(8) .
O11 C22 1.263(8) .
O16 C31 1.441(8) .
O12 C30 1.260(9) .
O18 H18 0.849(9) .
O18 C35 1.449(10) .
O17 Zn5 1.905(5) 1_455
O17 C34 1.445(8) .
O15 C23 1.289(9) .
O10 C22 1.264(8) .
O5 C15 1.246(9) .
O4 C8 1.255(9) .
O14 C23 1.221(9) .
O8 H8 0.859(9) .
O8 C18 1.447(9) .
O7 C16 1.416(8) .
O1 C1 1.246(9) .
O3 C8 1.259(9) .
O6 C15 1.263(8) .
O2 C1 1.267(9) .
N1 C17 1.510(9) .
N1 C20 1.451(9) .
N1 C19 1.490(10) .
C15 C26 1.512(10) 2_655
C23 C24 1.521(10) .
O1W H1WA 0.8705 .
O1W H1WB 0.8705 .
N2 C32 1.481(9) .
N2 C36 1.499(10) .
N2 C33 1.483(9) .
C10 H10 0.9300 .
C10 C11 1.394(10) .
C10 C9 1.351(10) .
C7 H7 0.9300 .
C7 C6 1.382(10) .
C7 C2 1.397(10) .
C8 C9 1.529(11) .
C31 H31A 0.9700 .
C31 H31B 0.9700 .
C31 C32 1.526(11) .
C25 H25 0.9300 .
C25 C26 1.403(10) .
C25 C24 1.370(10) .
C21 H21A 0.9700 .
C21 H21B 0.9700 .
C21 C20 1.527(10) .
C5 H5 0.9300 .
C5 C6 1.375(10) .
C5 C4 1.381(10) .
C6 C30 1.514(10) 2_656
C32 H32A 0.9700 .
C32 H32B 0.9700 .
C18 H18A 0.9700 .
C18 H18B 0.9700 .
C18 C19 1.533(11) .
C34 H34A 0.9700 .
C34 H34B 0.9700 .
C34 C33 1.503(10) .
C16 H16A 0.9700 .
C16 H16B 0.9700 .
C16 C17 1.500(11) .
C26 C15 1.512(10) 2_655
C26 C27 1.378(10) .
C28 H28 0.9300 .
C28 C29 1.338(10) .
C28 C27 1.386(11) .
C17 H17A 0.9700 .
C17 H17B 0.9700 .
C29 H29 0.9300 .
C29 C24 1.386(10) .
C2 C3 1.380(10) .
C2 C1 1.514(10) .
C11 C12 1.375(10) .
C11 C22 1.492(10) 2_665
C30 C6 1.514(10) 2_656
C9 C14 1.376(10) .
C3 H3 0.9300 .
C3 C4 1.356(10) .
C12 H12 0.9300 .
C12 C13 1.387(10) .
C4 H4 0.9300 .
C27 H27 0.9300 .
C20 H20A 0.9700 .
C20 H20B 0.9700 .
C14 H14 0.9300 .
C14 C13 1.357(10) .
C19 H19A 0.9700 .
C19 H19B 0.9700 .
C35 H35A 0.9700 .
C35 H35B 0.9700 .
C35 C36 1.478(11) .
C36 H36A 0.9700 .
C36 H36B 0.9700 .
C22 C11 1.493(10) 2_665
C33 H33A 0.9700 .
C33 H33B 0.9700 .
C13 H13 0.9300 .
O14W H14A 0.8503 .
O14W H14B 0.8501 .
O14W H13A 0.9312 .
O10W H10A 0.8504 .
O10W H10B 0.8499 .
O10W H9WA 1.2936 .
O10W H9WB 1.2681 .
O4W H4WA 0.8496 .
O4W H4WB 0.8499 .
O4W H5WA 0.8625 .
O4W H5WB 1.3942 .
O4W H3WA 0.8978 .
O4W H3WB 1.0166 .
O2W H2WA 0.8500 .
O2W H2WB 0.8500 .
O11W H11A 0.8500 .
O11W H11B 0.8501 .
O6W H6WA 0.8500 .
O6W H6WB 0.8500 .
O9W H9WA 0.8580 .
O9W H9WB 0.8596 .
O12W H14B 1.3409 .
O12W H12A 0.8499 .
O12W H12B 0.8502 .
O12W H13A 0.9411 .
O12W H13B 0.7586 .
O7W H7WA 0.8651 .
O7W H7WB 0.8608 .
O7W H8WA 0.9652 .
O7W H8WB 0.7133 .
O8W H7WA 0.5843 .
O8W H8WA 0.8659 .
O8W H8WB 0.8381 .
O13W H12A 0.2296 .
O13W H12B 1.2243 .
O13W H13A 0.8499 .
O13W H13B 0.8501 .
O5W H4WA 1.1928 .
O5W H4WB 0.9466 .
O5W H5WA 0.8497 .
O5W H5WB 0.8497 .
O5W H3WA 1.2825 .
O3W H4WA 1.0069 .
O3W H4WB 0.9942 .
O3W H5WA 1.2262 .
O3W H3WA 0.8499 .
O3W H3WB 0.8500 .

loop_
_geom_torsion_atom_site_label_1
_geom_torsion_atom_site_label_2
_geom_torsion_atom_site_label_3
_geom_torsion_atom_site_label_4
_geom_torsion
_geom_torsion_site_symmetry_1
_geom_torsion_site_symmetry_4
Zn4 O4 C8 O3 -12.0(12) . .
Zn4 O4 C8 C9 167.5(5) . .
Zn4 O7 C16 C17 -111.9(6) . .
Zn4 O6 C15 O5 -31.4(11) . .
Zn4 O6 C15 C26 148.5(5) . 2_655
Zn4 O2 C1 O1 -8.2(12) . .
Zn4 O2 C1 C2 173.9(5) . .
Zn1 O16 C31 C32 36.8(7) . .
Zn1 O18 C35 C36 44.1(7) . .
Zn1 O17 C34 C33 -28.9(8) . .
Zn1 O15 C23 O14 0.0(12) . .
Zn1 O15 C23 C24 178.5(5) . .
Zn1 N2 C32 C31 37.0(7) . .
Zn1 N2 C36 C35 25.7(8) . .
Zn1 N2 C33 C34 -39.0(7) . .
Zn5 O17 C34 C33 175.8(5) 1_455 .
Zn5 O5 C15 O6 -3.5(12) . .
Zn5 O5 C15 C26 176.5(5) . 2_655
Zn5 O1 C1 O2 -35.7(12) . .
Zn5 O1 C1 C2 142.3(6) . .
Zn5 O3 C8 O4 -26.3(13) . .
Zn5 O3 C8 C9 154.2(5) . .
Zn2 O13 C30 O12 31.2(12) . .
Zn2 O13 C30 C6 -148.1(5) . 2_656
Zn2 O9 C21 C20 -97.1(7) . .
Zn2 O11 C22 O10 31.7(12) . .
Zn2 O11 C22 C11 -147.6(5) . 2_665
Zn2 O16 C31 C32 -87.4(7) . .
Zn2 O14 C23 O15 16.0(12) . .
Zn2 O14 C23 C24 -162.4(5) . .
Zn3 O9 C21 C20 33.6(8) . .
Zn3 O10 C22 O11 -6.8(12) . .
Zn3 O10 C22 C11 172.6(5) . 2_665
Zn3 O8 C18 C19 40.8(7) . .
Zn3 O7 C16 C17 36.4(7) . .
Zn3 N1 C17 C16 34.3(7) . .
Zn3 N1 C20 C21 35.2(7) . .
Zn3 N1 C19 C18 36.7(7) . .
O13 Zn2 O9 Zn3 -114.9(2) . .
O13 Zn2 O9 C21 16.1(5) . .
O13 Zn2 O11 C22 35.2(18) . .
O13 Zn2 O16 Zn1 -29.1(2) . .
O13 Zn2 O16 C31 97.3(5) . .
O13 Zn2 O14 C23 42.5(7) . .
O9 Zn2 O13 C30 82.6(7) . .
O9 Zn2 O11 C22 -55.5(7) . .
O9 Zn2 O16 Zn1 82.6(10) . .
O9 Zn2 O16 C31 -151.0(9) . .
O9 Zn2 O14 C23 135.9(7) . .
O9 Zn3 O10 C22 20.2(7) . .
O9 Zn3 O8 C18 -96.3(5) . .
O9 Zn3 O7 Zn4 -144.5(3) . .
O9 Zn3 O7 C16 66.0(5) . .
O9 Zn3 N1 C17 -135.2(5) . .
O9 Zn3 N1 C20 -14.6(5) . .
O9 Zn3 N1 C19 104.9(5) . .
O9 C21 C20 N1 -47.9(9) . .
O11 Zn2 O13 C30 -7.6(18) . .
O11 Zn2 O9 Zn3 56.4(3) . .
O11 Zn2 O9 C21 -172.6(5) . .
O11 Zn2 O16 Zn1 159.5(2) . .
O11 Zn2 O16 C31 -74.1(5) . .
O11 Zn2 O14 C23 -138.6(7) . .
O16 Zn1 O18 C35 -106.3(5) . .
O16 Zn1 O17 Zn5 -132.0(3) . 1_455
O16 Zn1 O17 C34 73.0(6) . .
O16 Zn1 O15 C23 24.6(6) . .
O16 Zn1 N2 C32 -14.1(4) . .
O16 Zn1 N2 C36 105.6(4) . .
O16 Zn1 N2 C33 -133.1(5) . .
O16 Zn2 O13 C30 -107.6(7) . .
O16 Zn2 O9 Zn3 133.7(9) . .
O16 Zn2 O9 C21 -95.3(11) . .
O16 Zn2 O11 C22 135.3(7) . .
O16 Zn2 O14 C23 -48.2(7) . .
O16 C31 C32 N2 -51.1(8) . .
O18 Zn1 O16 Zn2 -159.5(2) . .
O18 Zn1 O16 C31 67.2(5) . .
O18 Zn1 O17 Zn5 81.0(3) . 1_455
O18 Zn1 O17 C34 -74.0(5) . .
O18 Zn1 O15 C23 131.7(6) . .
O18 Zn1 N2 C32 -120.4(5) . .
O18 Zn1 N2 C36 -0.7(4) . .
O18 Zn1 N2 C33 120.6(5) . .
O18 C35 C36 N2 -46.5(9) . .
O17 Zn1 O16 Zn2 54.1(5) . .
O17 Zn1 O16 C31 -79.1(6) . .
O17 Zn1 O18 C35 56.6(5) . .
O17 Zn1 O15 C23 -126.7(6) . .
O17 Zn1 N2 C32 137.2(5) . .
O17 Zn1 N2 C36 -103.2(5) . .
O17 Zn1 N2 C33 18.2(5) . .
O17 Zn5 O5 C15 -170.0(6) 1_655 .
O17 Zn5 O1 C1 -150.8(7) 1_655 .
O17 Zn5 O3 C8 -136.4(7) 1_655 .
O17 C34 C33 N2 45.9(9) . .
O15 Zn1 O16 Zn2 -58.5(3) . .
O15 Zn1 O16 C31 168.3(4) . .
O15 Zn1 O18 C35 150.7(5) . .
O15 Zn1 O17 Zn5 -17.3(3) . 1_455
O15 Zn1 O17 C34 -172.3(5) . .
O15 Zn1 N2 C32 158(3) . .
O15 Zn1 N2 C36 -83(3) . .
O15 Zn1 N2 C33 39(3) . .
O15 C23 C24 C25 -165.1(7) . .
O15 C23 C24 C29 11.1(11) . .
O10 Zn3 O9 Zn2 -49.8(3) . .
O10 Zn3 O9 C21 173.7(5) . .
O10 Zn3 O8 C18 157.3(5) . .
O10 Zn3 O7 Zn4 -40.9(3) . .
O10 Zn3 O7 C16 169.6(5) . .
O10 Zn3 N1 C17 7(2) . .
O10 Zn3 N1 C20 128(2) . .
O10 Zn3 N1 C19 -113(2) . .
O5 Zn5 O1 C1 -25.0(7) . .
O5 Zn5 O3 C8 86.0(7) . .
O4 Zn4 O7 Zn3 95.0(3) . .
O4 Zn4 O7 C16 -118.3(5) . .
O4 Zn4 O6 C15 90.7(6) . .
O4 Zn4 O2 C1 -39.4(7) . .
O4 C8 C9 C10 -176.6(7) . .
O4 C8 C9 C14 3.8(11) . .
O14 Zn2 O13 C30 164.8(7) . .
O14 Zn2 O9 Zn3 156.1(3) . .
O14 Zn2 O9 C21 -72.9(5) . .
O14 Zn2 O11 C22 -137.0(7) . .
O14 Zn2 O16 Zn1 60.4(2) . .
O14 Zn2 O16 C31 -173.3(5) . .
O14 C23 C24 C25 13.4(11) . .
O14 C23 C24 C29 -170.4(7) . .
O8 Zn3 O9 Zn2 -154.9(2) . .
O8 Zn3 O9 C21 68.6(5) . .
O8 Zn3 O10 C22 138.7(6) . .
O8 Zn3 O7 Zn4 59.7(3) . .
O8 Zn3 O7 C16 -89.8(5) . .
O8 Zn3 N1 C17 107.9(5) . .
O8 Zn3 N1 C20 -131.6(5) . .
O8 Zn3 N1 C19 -12.1(5) . .
O8 C18 C19 N1 -52.2(8) . .
O7 Zn4 O4 C8 -162.1(6) . .
O7 Zn4 O6 C15 -149.3(6) . .
O7 Zn4 O2 C1 -152.0(6) . .
O7 Zn3 O9 Zn2 48.6(3) . .
O7 Zn3 O9 C21 -87.9(5) . .
O7 Zn3 O10 C22 -102.0(6) . .
O7 Zn3 O8 C18 60.8(5) . .
O7 Zn3 N1 C17 -12.6(5) . .
O7 Zn3 N1 C20 108.0(5) . .
O7 Zn3 N1 C19 -132.6(5) . .
O7 C16 C17 N1 -47.6(8) . .
O1 Zn5 O5 C15 79.4(7) . .
O1 Zn5 O3 C8 -28.5(8) . .
O3 Zn5 O5 C15 -38.8(7) . .
O3 Zn5 O1 C1 96.0(7) . .
O3 C8 C9 C10 3.0(11) . .
O3 C8 C9 C14 -176.6(8) . .
O6 Zn4 O4 C8 -38.8(7) . .
O6 Zn4 O7 Zn3 -33.2(3) . .
O6 Zn4 O7 C16 113.4(5) . .
O6 Zn4 O2 C1 92.7(6) . .
O2 Zn4 O4 C8 86.3(7) . .
O2 Zn4 O7 Zn3 -143.6(3) . .
O2 Zn4 O7 C16 3.0(6) . .
O2 Zn4 O6 C15 -40.1(6) . .
N1 Zn3 O9 Zn2 126.0(3) . .
N1 Zn3 O9 C21 -10.5(5) . .
N1 Zn3 O10 C22 -122(2) . .
N1 Zn3 O8 C18 -16.1(5) . .
N1 Zn3 O7 Zn4 136.8(3) . .
N1 Zn3 O7 C16 -12.7(5) . .
C15 C26 C27 C28 -178.5(7) 2_655 .
O1W Zn2 O13 C30 -15.9(7) . .
O1W Zn2 O9 Zn3 -27.3(3) . .
O1W Zn2 O9 C21 103.7(5) . .
O1W Zn2 O11 C22 43.6(7) . .
O1W Zn2 O16 Zn1 -116.2(2) . .
O1W Zn2 O16 C31 10.2(5) . .
O1W Zn2 O14 C23 31(4) . .
N2 Zn1 O16 Zn2 120.8(3) . .
N2 Zn1 O16 C31 -12.5(4) . .
N2 Zn1 O18 C35 -24.2(5) . .
N2 Zn1 O17 Zn5 160.9(3) . 1_455
N2 Zn1 O17 C34 5.9(5) . .
N2 Zn1 O15 C23 -147(3) . .
C10 C11 C12 C13 0.8(12) . .
C10 C9 C14 C13 0.4(13) . .
C7 C2 C3 C4 0.4(12) . .
C7 C2 C1 O1 175.5(7) . .
C7 C2 C1 O2 -6.4(11) . .
C8 C9 C14 C13 -180.0(8) . .
C25 C26 C27 C28 2.7(12) . .
C6 C7 C2 C3 2.1(12) . .
C6 C7 C2 C1 179.6(7) . .
C6 C5 C4 C3 0.3(13) . .
C32 N2 C36 C35 140.0(7) . .
C32 N2 C33 C34 -152.1(7) . .
C26 C25 C24 C23 175.7(7) . .
C26 C25 C24 C29 -0.6(11) . .
C28 C29 C24 C23 -177.9(7) . .
C28 C29 C24 C25 -1.7(12) . .
C17 N1 C20 C21 151.4(6) . .
C17 N1 C19 C18 -79.8(8) . .
C29 C28 C27 C26 -5.0(13) . .
C2 C7 C6 C5 -3.3(12) . .
C2 C7 C6 C30 174.5(7) . 2_656
C2 C3 C4 C5 -1.6(13) . .
C11 C10 C9 C8 178.3(7) . .
C11 C10 C9 C14 -2.1(12) . .
C11 C12 C13 C14 -2.5(13) . .
C24 C25 C26 C15 -178.9(7) . 2_655
C24 C25 C26 C27 0.0(11) . .
C9 C10 C11 C12 1.5(12) . .
C9 C10 C11 C22 -177.3(7) . 2_665
C9 C14 C13 C12 1.9(13) . .
C3 C2 C1 O1 -7.0(12) . .
C3 C2 C1 O2 171.1(7) . .
C4 C5 C6 C7 2.1(12) . .
C4 C5 C6 C30 -175.7(7) . 2_656
C27 C28 C29 C24 4.5(13) . .
C20 N1 C17 C16 -80.9(8) . .
C20 N1 C19 C18 151.3(6) . .
C19 N1 C17 C16 150.7(6) . .
C19 N1 C20 C21 -80.4(8) . .
C36 N2 C32 C31 -78.7(8) . .
C36 N2 C33 C34 77.6(8) . .
C1 C2 C3 C4 -177.2(8) . .
C22 C11 C12 C13 179.6(7) 2_665 .
C33 N2 C32 C31 150.4(7) . .
C33 N2 C36 C35 -89.7(8) . .

loop_
_diffrn_oxdiff_twin_id
_diffrn_oxdiff_twin_ratio
_diffrn_oxdiff_twin_reflns_isolated
_diffrn_oxdiff_twin_reflns_overlapped
1 0.5480 7208 15618
2 0.4520 7164 15618
